data_7702303
loop_
_publ_author_name
'Abram, Ulrich'
'Mack, J\"urgen'
'Ortner, Kirstin'
'M\"uller, Martin'

_publ_section_title
;
 Reactions of
 dichloro[2-(dimethylaminomethyl)phenyl-C1,N&#x200A;]gold(III),
 [Au(damp-C1,N&#x200A;)Cl2], with heterocyclic thiols. Evidence for Au--N
 bond cleavage and protonation of the dimethylamino group
;
_journal_issue 6
_journal_name_full 'Journal of the Chemical Society, Dalton Transactions'
_journal_page_first 1011
_journal_paper_doi 10.1039/a708618k
_journal_year 1998
_chemical_formula_moiety '[Au(Hdamp-C1)(Smetetraz)3]'
_chemical_formula_sum 'C15 H22 Au N13 S3'
_chemical_formula_weight 677.60
_chemical_name_systematic
; 
tris{2-(N,N-dimethylammoniummethyl)phenyl}
tris(2-mercaptomethyltetrazolato)gold(III)
;
_space_group_IT_number 2
_space_group_name_Hall '-P 1'
_space_group_name_H-M_alt 'P -1'
_symmetry_cell_setting triclinic
_symmetry_space_group_name_H-M 'P -1'
_atom_sites_solution_hydrogens 'geom (except of N(8) - difmap)'
_atom_sites_solution_primary direct
_atom_sites_solution_secondary difmap
_audit_creation_method SHELXL
_cell_angle_alpha 73.65(3)
_cell_angle_beta 71.99(3)
_cell_angle_gamma 63.01(3)
_cell_formula_units_Z 2
_cell_length_a 10.135(3)
_cell_length_b 10.239(4)
_cell_length_c 13.967(5)
_cell_measurement_reflns_used 25
_cell_measurement_temperature 293(2)
_cell_measurement_theta_max 15.44
_cell_measurement_theta_min 6.31
_cell_volume 1211.1(8)
_computing_cell_refinement SET4
_computing_data_collection CAD4
_computing_data_reduction 'SDP, HELENA'
_computing_molecular_graphics 'SCHAKAL (Keller,1995), ZORTEP (Zsolnai,1997)'
_computing_publication_material 'SHELXL-93 (Sheldrick, 1993)'
_computing_structure_refinement 'SHELXL-93 (Sheldrick, 1993)'
_computing_structure_solution 'SHELXS-86 (Sheldrick, 1990)'
_diffrn_ambient_temperature 293(2)
_diffrn_measurement_device CAD4
_diffrn_measurement_method 'omega scans'
_diffrn_radiation_monochromator graphite
_diffrn_radiation_source 'fine-focus sealed tube'
_diffrn_radiation_type MoKa
_diffrn_radiation_wavelength 0.71073
_diffrn_reflns_av_R_equivalents 0.0218
_diffrn_reflns_av_sigmaI/netI 0.0317
_diffrn_reflns_limit_h_max 12
_diffrn_reflns_limit_h_min -1
_diffrn_reflns_limit_k_max 13
_diffrn_reflns_limit_k_min -12
_diffrn_reflns_limit_l_max 17
_diffrn_reflns_limit_l_min -17
_diffrn_reflns_number 5054
_diffrn_reflns_theta_max 25.00
_diffrn_reflns_theta_min 3.04
_diffrn_standards_decay_% 11.5
_diffrn_standards_interval_count 200
_diffrn_standards_interval_time 3600
_diffrn_standards_number 3
_exptl_absorpt_coefficient_mu 6.364
_exptl_absorpt_correction_T_max 0.9992
_exptl_absorpt_correction_T_min 0.7126
_exptl_absorpt_correction_type 'Psi scans'
_exptl_crystal_colour yellow
_exptl_crystal_density_diffrn 1.858
_exptl_crystal_description plate
_exptl_crystal_F_000 660
_exptl_crystal_size_max 0.50
_exptl_crystal_size_mid 0.30
_exptl_crystal_size_min 0.20
_refine_diff_density_max 1.766
_refine_diff_density_min -2.337
_refine_diff_density_rms .151
_refine_ls_extinction_method none
_refine_ls_goodness_of_fit_all 1.120
_refine_ls_goodness_of_fit_obs 1.091
_refine_ls_hydrogen_treatment 'riding model / refined'
_refine_ls_matrix_type full
_refine_ls_number_parameters 293
_refine_ls_number_reflns 4252
_refine_ls_number_restraints 0
_refine_ls_restrained_S_all 1.127
_refine_ls_restrained_S_obs 1.091
_refine_ls_R_factor_all 0.0467
_refine_ls_R_factor_obs 0.0371
_refine_ls_shift/esd_max 0.001
_refine_ls_shift/esd_mean 0.000
_refine_ls_structure_factor_coef Fsqd
_refine_ls_weighting_details 'w=1/[s^2^(Fo^2^)+( 0.0628P)^2^+0.2511P] where P=(Fo^2^+2Fc^2^)/3'
_refine_ls_weighting_scheme calc
_refine_ls_wR_factor_all 0.0970
_refine_ls_wR_factor_obs 0.0883
_reflns_number_observed 3806
_reflns_number_total 4266
_reflns_observed_criterion >2sigma(I)
_cod_data_source_file k708618.txt
_cod_data_source_block tetra
_cod_depositor_comments
;
The following automatic conversions were performed:

data item '_refine_ls_weighting_scheme' value 'calc
w=1/[s^2^(Fo^2^)+( 0.0628P)^2^+0.2511P] where P=(Fo^2^+2Fc^2^)/3' was
changed to 'calc'. A new data item '_refine_ls_weighting_details' was
created with the value set to 'w=1/[s^2^(Fo^2^)+(
0.0628P)^2^+0.2511P] where P=(Fo^2^+2Fc^2^)/3'.

Automatic conversion script
Id: cif_fix_values 6909 2019-04-08 15:41:33Z antanas 
;
_cod_original_cell_volume 1211.1(7)
_cod_original_sg_symbol_H-M P(-)1
_cod_database_code 7702303

loop_
_symmetry_equiv_pos_as_xyz
'x, y, z'
'-x, -y, -z'

loop_
_atom_site_aniso_label
_atom_site_aniso_U_11
_atom_site_aniso_U_22
_atom_site_aniso_U_33
_atom_site_aniso_U_23
_atom_site_aniso_U_13
_atom_site_aniso_U_12
Au1 0.0522(2) 0.03540(15) 0.03476(15) -0.00155(9) -0.01588(10) -0.02159(11)
C1 0.049(4) 0.028(3) 0.041(3) -0.005(2) -0.018(3) -0.012(3)
C2 0.071(5) 0.053(4) 0.055(4) 0.000(3) -0.022(4) -0.033(4)
C3 0.086(6) 0.065(5) 0.083(6) -0.004(4) -0.053(5) -0.035(5)
C4 0.102(7) 0.057(5) 0.066(5) -0.003(4) -0.049(5) -0.028(5)
C5 0.098(7) 0.046(4) 0.041(4) -0.002(3) -0.024(4) -0.022(4)
C6 0.062(4) 0.035(3) 0.039(3) -0.006(3) -0.013(3) -0.015(3)
C7 0.057(4) 0.038(3) 0.050(4) -0.006(3) 0.000(3) -0.020(3)
N8 0.047(4) 0.049(3) 0.040(3) -0.015(3) 0.007(3) -0.022(3)
C9 0.074(5) 0.043(4) 0.055(4) -0.006(3) -0.012(4) -0.025(4)
C10 0.071(5) 0.069(5) 0.054(4) -0.008(4) -0.013(4) -0.034(4)
S1 0.0924(14) 0.0441(9) 0.0460(9) 0.0050(7) -0.0352(10) -0.0347(10)
C11 0.057(4) 0.046(4) 0.051(4) -0.003(3) -0.021(3) -0.025(3)
N12 0.092(5) 0.081(5) 0.063(4) 0.012(4) -0.026(4) -0.057(5)
N13 0.097(6) 0.077(5) 0.115(7) 0.024(5) -0.047(6) -0.059(5)
N14 0.083(5) 0.061(4) 0.118(7) -0.012(5) -0.035(5) -0.041(4)
N15 0.066(4) 0.053(4) 0.070(4) -0.011(3) -0.027(3) -0.030(3)
C16 0.105(7) 0.112(8) 0.061(5) -0.023(5) -0.024(5) -0.065(7)
S2 0.0615(11) 0.0401(9) 0.0726(12) -0.0109(8) -0.0340(10) -0.0122(8)
C21 0.052(4) 0.038(3) 0.052(4) -0.012(3) -0.012(3) -0.012(3)
N22 0.076(5) 0.055(4) 0.055(4) -0.010(3) -0.001(4) -0.016(4)
N23 0.121(7) 0.075(5) 0.052(4) -0.028(4) -0.016(5) -0.021(5)
N24 0.108(6) 0.067(4) 0.064(5) -0.031(4) -0.033(4) -0.027(4)
N25 0.066(4) 0.041(3) 0.048(3) -0.015(3) -0.017(3) -0.013(3)
C26 0.083(6) 0.067(5) 0.073(6) -0.010(4) -0.014(5) -0.046(5)
S3 0.0640(12) 0.0567(11) 0.0343(8) -0.0087(8) -0.0079(8) -0.0114(9)
C31 0.054(4) 0.037(3) 0.036(3) -0.012(3) -0.007(3) -0.020(3)
N32 0.063(4) 0.052(4) 0.060(4) -0.010(3) 0.001(3) -0.026(3)
N33 0.081(5) 0.048(4) 0.051(4) 0.007(3) -0.002(4) -0.010(4)
N34 0.072(5) 0.052(4) 0.063(4) 0.003(3) -0.021(4) -0.005(4)
N35 0.048(3) 0.040(3) 0.052(3) -0.008(2) -0.013(3) -0.013(3)
C36 0.053(5) 0.067(5) 0.114(8) -0.002(5) -0.014(5) -0.029(4)

loop_
_atom_site_label
_atom_site_type_symbol
_atom_site_fract_x
_atom_site_fract_y
_atom_site_fract_z
_atom_site_U_iso_or_equiv
_atom_site_thermal_displace_type
_atom_site_occupancy
_atom_site_calc_flag
_atom_site_refinement_flags
Au1 Au 0.16911(3) 0.05718(2) 0.35430(2) 0.03849(11) Uani 1 d .
C1 C 0.1007(7) 0.1099(6) 0.2197(5) 0.0384(13) Uani 1 d .
C2 C -0.0314(9) 0.0980(8) 0.2211(6) 0.056(2) Uani 1 d .
H2 H -0.0893(9) 0.0716(8) 0.2831(6) 0.067 Uiso 1 calc R
C3 C -0.0776(11) 0.1248(9) 0.1322(7) 0.069(2) Uani 1 d .
H3 H -0.1663(11) 0.1166(9) 0.1345(7) 0.083 Uiso 1 calc R
C4 C 0.0074(12) 0.1637(9) 0.0392(7) 0.070(2) Uani 1 d .
H4 H -0.0233(12) 0.1818(9) -0.0212(7) 0.084 Uiso 1 calc R
C5 C 0.1379(11) 0.1751(8) 0.0379(6) 0.063(2) Uani 1 d .
H5 H 0.1963(11) 0.1997(8) -0.0245(6) 0.076 Uiso 1 calc R
C6 C 0.1850(8) 0.1510(7) 0.1266(5) 0.047(2) Uani 1 d .
C7 C 0.3269(8) 0.1676(7) 0.1196(6) 0.051(2) Uani 1 d .
H7A H 0.3955(8) 0.1431(7) 0.0551(6) 0.061 Uiso 1 calc R
H7B H 0.3762(8) 0.0980(7) 0.1740(6) 0.061 Uiso 1 calc R
N8 N 0.2967(7) 0.3234(7) 0.1277(5) 0.0470(14) Uani 1 d .
H8 H 0.2303(72) 0.3419(68) 0.1658(47) 0.023(17) Uiso 1 d .
C9 C 0.2561(10) 0.4310(8) 0.0343(6) 0.058(2) Uani 1 d .
H9A H 0.1728(10) 0.4256(8) 0.0190(6) 0.087 Uiso 1 calc R
H9B H 0.3417(10) 0.4074(8) -0.0219(6) 0.087 Uiso 1 calc R
H9C H 0.2276(10) 0.5296(8) 0.0451(6) 0.087 Uiso 1 calc R
C10 C 0.4248(10) 0.3278(10) 0.1542(6) 0.063(2) Uani 1 d .
H10A H 0.4484(10) 0.2571(10) 0.2148(6) 0.094 Uiso 1 calc R
H10B H 0.3975(10) 0.4257(10) 0.1659(6) 0.094 Uiso 1 calc R
H10C H 0.5117(10) 0.3034(10) 0.0989(6) 0.094 Uiso 1 calc R
S1 S 0.2571(3) -0.0054(2) 0.50959(14) 0.0556(5) Uani 1 d .
C11 C 0.3015(8) 0.1445(8) 0.4926(5) 0.049(2) Uani 1 d .
N12 N 0.3316(9) 0.2317(9) 0.4066(5) 0.073(2) Uani 1 d .
N13 N 0.3539(10) 0.3348(9) 0.4345(8) 0.090(3) Uani 1 d .
N14 N 0.3437(9) 0.3138(8) 0.5298(8) 0.080(2) Uani 1 d .
N15 N 0.3081(8) 0.1936(7) 0.5704(5) 0.057(2) Uani 1 d .
C16 C 0.2943(12) 0.1295(12) 0.6773(7) 0.081(3) Uani 1 d .
H16A H 0.3040(12) 0.1903(12) 0.7139(7) 0.121 Uiso 1 calc R
H16B H 0.3726(12) 0.0313(12) 0.6854(7) 0.121 Uiso 1 calc R
H16C H 0.1970(12) 0.1244(12) 0.7039(7) 0.121 Uiso 1 calc R
S2 S 0.3685(2) -0.1655(2) 0.3147(2) 0.0560(5) Uani 1 d .
C21 C 0.3328(8) -0.2056(7) 0.2152(5) 0.048(2) Uani 1 d .
N22 N 0.3970(9) -0.1886(8) 0.1180(5) 0.069(2) Uani 1 d .
N23 N 0.3337(12) -0.2368(9) 0.0711(6) 0.087(3) Uani 1 d .
N24 N 0.2353(10) -0.2842(8) 0.1363(6) 0.075(2) Uani 1 d .
N25 N 0.2334(7) -0.2645(6) 0.2271(5) 0.0521(14) Uani 1 d .
C26 C 0.1347(11) -0.3054(10) 0.3186(7) 0.070(2) Uani 1 d .
H26A H 0.0772(11) -0.3449(10) 0.3011(7) 0.104 Uiso 1 calc R
H26B H 0.0670(11) -0.2193(10) 0.3498(7) 0.104 Uiso 1 calc R
H26C H 0.1947(11) -0.3793(10) 0.3655(7) 0.104 Uiso 1 calc R
S3 S -0.0322(2) 0.2605(2) 0.41877(13) 0.0572(5) Uani 1 d .
C31 C -0.0902(8) 0.3934(7) 0.3150(5) 0.0409(14) Uani 1 d .
N32 N -0.0102(8) 0.4567(7) 0.2398(5) 0.061(2) Uani 1 d .
N33 N -0.1060(9) 0.5546(7) 0.1789(5) 0.073(2) Uani 1 d .
N34 N -0.2384(9) 0.5556(7) 0.2131(5) 0.072(2) Uani 1 d .
N35 N -0.2309(7) 0.4544(6) 0.2996(4) 0.0479(13) Uani 1 d .
C36 C -0.3613(10) 0.4249(10) 0.3596(8) 0.080(3) Uani 1 d .
H36A H -0.4465(10) 0.4873(10) 0.3282(8) 0.121 Uiso 1 calc R
H36B H -0.3839(10) 0.4454(10) 0.4272(8) 0.121 Uiso 1 calc R
H36C H -0.3403(10) 0.3225(10) 0.3633(8) 0.121 Uiso 1 calc R

loop_
_atom_type_symbol
_atom_type_description
_atom_type_scat_dispersion_real
_atom_type_scat_dispersion_imag
_atom_type_scat_source
C C .0033 .0016 'International Tables Vol C Tables 4.2.6.8 and 6.1.1.4'
H H .0000 .0000 'International Tables Vol C Tables 4.2.6.8 and 6.1.1.4'
N N .0061 .0033 'International Tables Vol C Tables 4.2.6.8 and 6.1.1.4'
Au Au -2.0133 8.8022 'International Tables Vol C Tables 4.2.6.8 and 6.1.1.4'
S S .1246 .1234 'International Tables Vol C Tables 4.2.6.8 and 6.1.1.4'

loop_
_geom_angle_atom_site_label_1
_geom_angle_atom_site_label_2
_geom_angle_atom_site_label_3
_geom_angle
C1 Au1 S3 93.4(2)
C1 Au1 S2 93.8(2)
S3 Au1 S2 171.42(7)
C1 Au1 S1 178.3(2)
S3 Au1 S1 87.70(8)
S2 Au1 S1 85.26(8)
C6 C1 C2 118.9(6)
C6 C1 Au1 122.2(5)
C2 C1 Au1 118.9(5)
C3 C2 C1 121.0(8)
C2 C3 C4 120.3(8)
C5 C4 C3 118.7(7)
C4 C5 C6 121.9(8)
C5 C6 C1 119.3(7)
C5 C6 C7 119.0(7)
C1 C6 C7 121.7(6)
C6 C7 N8 112.3(6)
C10 N8 C9 111.4(6)
C10 N8 C7 111.7(6)
C9 N8 C7 112.1(6)
C11 S1 Au1 98.4(2)
N12 C11 N15 108.2(7)
N12 C11 S1 128.6(6)
N15 C11 S1 123.2(6)
C11 N12 N13 105.5(7)
N14 N13 N12 112.3(7)
N13 N14 N15 106.5(7)
C11 N15 N14 107.5(7)
C11 N15 C16 129.0(7)
N14 N15 C16 123.3(7)
C21 S2 Au1 106.1(2)
N22 C21 N25 108.2(7)
N22 C21 S2 127.7(7)
N25 C21 S2 124.1(6)
C21 N22 N23 105.9(8)
N24 N23 N22 111.2(7)
N23 N24 N25 105.7(7)
N24 N25 C21 109.0(7)
N24 N25 C26 120.9(7)
C21 N25 C26 130.1(6)
C31 S3 Au1 106.8(2)
N32 C31 N35 107.5(6)
N32 C31 S3 128.3(6)
N35 C31 S3 124.2(5)
C31 N32 N33 105.9(7)
N34 N33 N32 111.6(6)
N33 N34 N35 105.9(6)
C31 N35 N34 109.0(6)
C31 N35 C36 129.5(7)
N34 N35 C36 121.5(7)

loop_
_geom_bond_atom_site_label_1
_geom_bond_atom_site_label_2
_geom_bond_distance
Au1 C1 2.050(6)
Au1 S3 2.318(2)
Au1 S2 2.329(2)
Au1 S1 2.409(2)
C1 C6 1.389(9)
C1 C2 1.392(10)
C2 C3 1.374(10)
C3 C4 1.384(13)
C4 C5 1.374(13)
C5 C6 1.382(10)
C6 C7 1.494(11)
C7 N8 1.512(9)
N8 C10 1.478(10)
N8 C9 1.482(9)
S1 C11 1.723(7)
C11 N12 1.322(9)
C11 N15 1.351(9)
N12 N13 1.350(11)
N13 N14 1.266(12)
N14 N15 1.360(9)
N15 C16 1.443(11)
S2 C21 1.732(7)
C21 N22 1.311(9)
C21 N25 1.340(10)
N22 N23 1.347(11)
N23 N24 1.300(12)
N24 N25 1.333(9)
N25 C26 1.448(10)
S3 C31 1.728(7)
C31 N32 1.322(9)
C31 N35 1.332(9)
N32 N33 1.349(10)
N33 N34 1.273(11)
N34 N35 1.349(8)
N35 C36 1.440(10)
